data_2229871
loop_
_publ_author_name
'Zhu, Bai-Chuan'
'Tang, Kai-Bin'

_publ_section_title
;
 Rietveld refinement of KLaTiO~4~ from X-ray powder data
;
_journal_coeditor_code WM2446
_journal_issue 4
_journal_name_full 'Acta Crystallographica Section E'
_journal_page_first i26
_journal_paper_doi 10.1107/S1600536811006891
_journal_volume 67
_journal_year 2011
_chemical_formula_iupac 'K La Ti O4'
_chemical_formula_structural 'K La Ti O4'
_chemical_formula_sum 'K La O4 Ti'
_chemical_formula_weight 289.90
_chemical_name_systematic
;
Potassium lanthanum titanate
;
_space_group_IT_number 129
_symmetry_cell_setting tetragonal
_symmetry_space_group_name_Hall '-P 4a 2a'
_symmetry_space_group_name_H-M 'P 4/n m m :2'
_cell_angle_alpha 90.0
_cell_angle_beta 90.0
_cell_angle_gamma 90.0
_cell_formula_units_Z 2
_cell_length_a 3.84155(10)
_cell_length_b 3.84155
_cell_length_c 13.4695(4)
_cell_measurement_temperature 298
_cell_volume 198.776(8)
_computing_cell_refinement '<i>GSAS</i> (Larson & Von Dreele, 2004) and <i>EXPGUI</i> (Toby, 2001)'
_computing_data_collection '<i>X'pert Data Collector</i> (PANalytical, 2003)'
_computing_data_reduction '<i>X'pert Data Collector</i> (PANalytical, 2003)'
_computing_molecular_graphics 'DIAMOND (Brandenburg, 1999)'
_computing_publication_material '<i>publCIF</i> (Westrip, 2010)'
_computing_structure_refinement '<i>GSAS</i> (Larson & Von Dreele, 2004) and <i>EXPGUI</i> (Toby, 2001)'
_computing_structure_solution
;
coordinates taken from an isotypic compound (Toda <i>et al.</i>,
1996<i>b</i>)
;
_diffrn_ambient_temperature 298(2)
_diffrn_measurement_device_type 'PANalytical X'pert PRO'
_diffrn_measurement_method 'thin-slice \w'
_diffrn_radiation_monochromator graphite
_diffrn_radiation_source 'sealed tube'
_diffrn_radiation_type 'Cu K\a'
_diffrn_radiation_wavelength 1.54178
_exptl_crystal_density_diffrn 4.8480
_exptl_crystal_density_method 'not measured'
_pd_block_diffractogram_id klatioprofile
_pd_char_colour white
_pd_meas_2theta_range_inc 0.017
_pd_meas_2theta_range_max 109.888
_pd_meas_2theta_range_min 9.945
_pd_meas_number_of_points 5880
_pd_meas_scan_method cont
_pd_phase_name 'from E:/gsas/MyWork/klt/KLATIO4.EXP'
_pd_prep_temperature 1223
_pd_proc_2theta_range_inc 0.017
_pd_proc_2theta_range_max 109.81503
_pd_proc_2theta_range_min 9.87202
_pd_proc_info_excluded_regions none
_pd_proc_ls_background_function
;   GSAS Background function number 1 with 36 terms.
 Shifted Chebyshev function of 1st kind
      1:    353.285     2:   -361.136     3:    220.846     4:   -104.260
      5:    61.8271     6:   -33.1030     7:    19.7877     8:   -5.01446
      9:    3.42337    10:   -3.14370    11:   0.340114    12:    2.15882
     13:  -0.130836    14:   -1.88421    15:    5.08631    16:   -1.48077
     17:    4.42719    18:    2.91556    19:  -3.924060E-0220:   0.679453
     21:    5.77738    22:   -2.47188    23:    3.81643    24:    3.21357
     25:   -4.71396    26:   -1.63350    27:   0.665874    28:   -7.16378
     29:  -7.040150E-0230:    3.04932    31:   -2.36381    32:   0.787399
     33:    4.27144    34:   -2.96952    35:    4.90415    36:    1.54599
;
_pd_proc_ls_pref_orient_corr
;
March-Dollase
AXIS  1 Ratio=   0.96438  h= 0.000  k= 0.000  l= 1.000
Prefered orientation correction range: Min=   0.94706, Max=   1.11492
;
_pd_proc_ls_profile_function
;
CW Profile function number 2 with  18 terms
Profile coefficients for Simpson's rule integration of pseudovoigt function
C.J. Howard (1982). J. Appl. Cryst.,15,615-620.
P. Thompson, D.E. Cox & J.B. Hastings (1987). J. Appl.
Cryst.,20,79-83.
Peak tails are ignored  where the intensity is below 0.0010 times the peak
  Aniso. broadening axis   0.0   0.0   1.0
;
_pd_proc_ls_prof_R_factor 0.0463
_pd_proc_ls_prof_wR_expected 0.0460
_pd_proc_ls_prof_wR_factor 0.0682
_pd_spec_mounting
;
packed powder pellet
;
_pd_spec_mount_mode reflection
_pd_spec_shape flat_sheet
_pd_spec_size_axial 20
_pd_spec_size_equat 20
_pd_spec_size_thick 1
_refine_ls_extinction_method none
_refine_ls_goodness_of_fit_all 1.49
_refine_ls_matrix_type full
_refine_ls_number_parameters 60
_refine_ls_number_restraints 0
_refine_ls_shift/su_max 0.01
_refine_ls_shift/su_mean 0.00
_refine_ls_structure_factor_coef Fsqd
_refine_ls_weighting_details 'w = 1/[\s^2^(Fo^2^)+(0.0677P)^2^] where P=(Fo^2^+2Fc^2^)/3'
_refine_ls_weighting_scheme calc
_cod_data_source_file wm2446.cif
_cod_data_source_block I
_cod_original_cell_volume 198.777(7)
_cod_original_sg_symbol_Hall '-p 4a 2a'
_cod_original_sg_symbol_H-M 'P 4/n m m'
_cod_database_code 2229871

loop_
_symmetry_equiv_pos_site_id
_symmetry_equiv_pos_as_xyz
1 +x,+y,+z
2 -y+1/2,+x,+z
3 -x+1/2,-y+1/2,+z
4 +y,-x+1/2,+z
5 -x+1/2,+y,+z
6 -y+1/2,-x+1/2,+z
7 +x,-y+1/2,+z
8 +y,+x,+z
-1 -x,-y,-z
-2 +y+1/2,-x,-z
-3 +x+1/2,+y+1/2,-z
-4 -y,+x+1/2,-z
-5 +x+1/2,-y,-z
-6 +y+1/2,+x+1/2,-z
-7 -x,+y+1/2,-z
-8 -y,-x,-z

loop_
_atom_site_type_symbol
_atom_site_label
_atom_site_fract_x
_atom_site_fract_y
_atom_site_fract_z
_atom_site_U_iso_or_equiv
_atom_site_thermal_displace_type
_atom_site_occupancy
K K1 0.25 0.25 0.5950(2) 0.0278(9) Uiso 1.0
La LA1 0.25 0.25 0.89446(6) 0.0199(4) Uiso 1.0
Ti TI1 0.75 0.75 0.74203(19) 0.0151(7) Uiso 1.0
O O1 0.75 0.25 0.7723(4) 0.0189(17) Uiso 1.0
O O2 0.25 0.25 0.3897(6) 0.039(2) Uiso 1.0
O O3 0.25 0.25 0.0681(5) 0.018(2) Uiso 1.0

loop_
_atom_type_symbol
_atom_type_scat_dispersion_real
_atom_type_scat_dispersion_imag
_atom_type_scat_source
K 0.000 0.000 'International Tables Vol C Tables 4.2.6.8 and 6.1.1.4'
La 0.000 0.000 'International Tables Vol C Tables 4.2.6.8 and 6.1.1.4'
Ti 0.000 0.000 'International Tables Vol C Tables 4.2.6.8 and 6.1.1.4'
O 0.000 0.000 'International Tables Vol C Tables 4.2.6.8 and 6.1.1.4'

loop_
_geom_angle_atom_site_label_1
_geom_angle_atom_site_label_2
_geom_angle_atom_site_label_3
_geom_angle_site_symmetry_1
_geom_angle_site_symmetry_2
_geom_angle_site_symmetry_3
_geom_angle
_geom_angle_publ_flag
O1 K1 O1 1_455 . 1_555 77.62(13) ?
O1 K1 O1 1_455 . 2_545 52.61(8) ?
O1 K1 O1 1_455 . 2_555 52.61(8) ?
O1 K1 O2 1_455 . 1_555 141.19(6) ?
O1 K1 O2 1_455 . -1_556 59.94(15) ?
O1 K1 O2 1_455 . -1_566 59.94(15) ?
O1 K1 O2 1_455 . -1_656 112.52(18) ?
O1 K1 O2 1_455 . -1_666 112.52(18) ?
O1 K1 O1 1_555 . 2_545 52.61(8) ?
O1 K1 O1 1_555 . 2_555 52.61(8) ?
O1 K1 O2 1_555 . 1_555 141.19(6) ?
O1 K1 O2 1_555 . -1_556 112.52(18) ?
O1 K1 O2 1_555 . -1_566 112.52(18) ?
O1 K1 O2 1_555 . -1_656 59.94(15) ?
O1 K1 O2 1_555 . -1_666 59.94(15) ?
O1 K1 O1 2_545 . 2_555 77.62(13) ?
O1 K1 O2 2_545 . 1_555 141.19(6) ?
O1 K1 O2 2_545 . -1_556 59.94(15) ?
O1 K1 O2 2_545 . -1_566 112.52(18) ?
O1 K1 O2 2_545 . -1_656 59.94(15) ?
O1 K1 O2 2_545 . -1_666 112.52(18) ?
O1 K1 O2 2_555 . 1_555 141.19(6) ?
O1 K1 O2 2_555 . -1_556 112.52(18) ?
O1 K1 O2 2_555 . -1_566 59.94(15) ?
O1 K1 O2 2_555 . -1_656 112.52(18) ?
O1 K1 O2 2_555 . -1_666 59.94(15) ?
O2 K1 O2 1_555 . -1_556 94.34(18) ?
O2 K1 O2 1_555 . -1_566 94.34(18) ?
O2 K1 O2 1_555 . -1_656 94.34(18) ?
O2 K1 O2 1_555 . -1_666 94.34(18) ?
O2 K1 O2 -1_556 . -1_566 89.67(3) ?
O2 K1 O2 -1_556 . -1_656 89.67(3) ?
O2 K1 O2 -1_556 . -1_666 171.3(4) ?
O2 K1 O2 -1_566 . -1_656 171.3(4) ?
O2 K1 O2 -1_566 . -1_666 89.67(3) ?
O2 K1 O2 -1_656 . -1_666 89.67(3) ?
O1 La1 O1 1_455 . 1_555 98.81(17) ?
O1 La1 O1 1_455 . 2_545 64.95(9) ?
O1 La1 O1 1_455 . 2_555 64.95(9) ?
O1 La1 O3 1_455 . 1_556 130.59(9) ?
O1 La1 O3 1_455 . -1_556 65.85(12) ?
O1 La1 O3 1_455 . -1_566 65.85(12) ?
O1 La1 O3 1_455 . -1_656 130.30(11) ?
O1 La1 O3 1_455 . -1_666 130.30(11) ?
O1 La1 O1 1_555 . 2_545 64.95(9) ?
O1 La1 O1 1_555 . 2_555 64.95(9) ?
O1 La1 O3 1_555 . 1_556 130.59(9) ?
O1 La1 O3 1_555 . -1_556 130.30(11) ?
O1 La1 O3 1_555 . -1_566 130.30(11) ?
O1 La1 O3 1_555 . -1_656 65.85(12) ?
O1 La1 O3 1_555 . -1_666 65.85(12) ?
O1 La1 O1 2_545 . 2_555 98.81(17) ?
O1 La1 O3 2_545 . 1_556 130.59(9) ?
O1 La1 O3 2_545 . -1_556 65.85(12) ?
O1 La1 O3 2_545 . -1_566 130.30(11) ?
O1 La1 O3 2_545 . -1_656 65.85(12) ?
O1 La1 O3 2_545 . -1_666 130.30(11) ?
O1 La1 O3 2_555 . 1_556 130.59(9) ?
O1 La1 O3 2_555 . -1_556 130.30(11) ?
O1 La1 O3 2_555 . -1_566 65.85(12) ?
O1 La1 O3 2_555 . -1_656 130.30(11) ?
O1 La1 O3 2_555 . -1_666 65.85(12) ?
O3 La1 O3 1_556 . -1_556 79.48(14) ?
O3 La1 O3 1_556 . -1_566 79.48(14) ?
O3 La1 O3 1_556 . -1_656 79.48(14) ?
O3 La1 O3 1_556 . -1_666 79.48(14) ?
O3 La1 O3 -1_556 . -1_566 88.09(5) ?
O3 La1 O3 -1_556 . -1_656 88.09(5) ?
O3 La1 O3 -1_556 . -1_666 159.0(3) ?
O3 La1 O3 -1_566 . -1_656 159.0(3) ?
O3 La1 O3 -1_566 . -1_666 88.09(5) ?
O3 La1 O3 -1_656 . -1_666 88.09(5) ?
O1 Ti1 O1 1_555 . 1_565 156.1(3) ?
O1 Ti1 O1 1_555 . 2_555 87.53(7) ?
O1 Ti1 O1 1_555 . 2_655 87.53(7) ?
O1 Ti1 O2 1_555 . -1_666 101.97(16) ?
O1 Ti1 O1 1_565 . 2_555 87.53(7) ?
O1 Ti1 O1 1_565 . 2_655 87.53(7) ?
O1 Ti1 O2 1_565 . -1_666 101.97(16) ?
O1 Ti1 O1 2_555 . 2_655 156.1(3) ?
O1 Ti1 O2 2_555 . -1_666 101.97(16) ?
O1 Ti1 O2 2_655 . -1_666 101.97(16) ?

loop_
_geom_bond_atom_site_label_1
_geom_bond_atom_site_label_2
_geom_bond_site_symmetry_1
_geom_bond_site_symmetry_2
_geom_bond_distance
_geom_bond_publ_flag
K1 O1 . 1_455 3.065(4) ?
K1 O1 . 1_555 3.065(4) y
K1 O1 . 2_545 3.065(4) ?
K1 O1 . 2_555 3.065(4) ?
K1 O2 . 1_555 2.765(9) y
K1 O2 . -1_556 2.7242(7) y
K1 O2 . -1_566 2.7242(7) ?
K1 O2 . -1_656 2.7242(7) ?
K1 O2 . -1_666 2.7242(7) ?
La1 O1 . 1_455 2.530(3) ?
La1 O1 . 1_555 2.530(3) y
La1 O1 . 2_545 2.530(3) ?
La1 O1 . 2_555 2.530(3) ?
La1 O3 . 1_556 2.339(7) y
La1 O3 . -1_556 2.7628(12) y
La1 O3 . -1_566 2.7628(12) ?
La1 O3 . -1_656 2.7628(12) ?
La1 O3 . -1_666 2.7628(12) ?
Ti1 O1 . 1_555 1.9635(12) y
Ti1 O1 . 1_565 1.9635(12) ?
Ti1 O1 . 2_555 1.9635(12) ?
Ti1 O1 . 2_655 1.9635(12) ?
Ti1 O2 . -1_666 1.775(9) y
Ti1 O3 . -1_666 2.558(7) y
